data_7226459
loop_
_publ_author_name
'de Vries, Elise J. C.'
'Kantengwa, Sylvia'
'Ayamine, Alban'
'B\'athori, Nikoletta B.'

_publ_section_title
;
 Testing the limits of synthon engineering: salts of salicylic and
 sulfosalicylic acid with nucleobases and derivatives
;
_journal_issue 39
_journal_name_full CrystEngComm
_journal_page_first 7573
_journal_paper_doi 10.1039/C6CE01534D
_journal_volume 18
_journal_year 2016
_chemical_formula_sum 'C15 H18 N6 O9 S'
_chemical_formula_weight 458.41
_chemical_melting_point 498(2)
_chemical_name_common '[CYT+][SAA-][CYT]H2O'
_chemical_name_systematic 'Cytosinium sulfosalicylate cytosine monohydrate '
_space_group_IT_number 2
_symmetry_cell_setting triclinic
_symmetry_space_group_name_Hall '-P 1'
_symmetry_space_group_name_H-M 'P -1'
_atom_sites_solution_hydrogens geom
_atom_sites_solution_primary direct
_atom_sites_solution_secondary difmap
_audit_creation_method SHELXL-97
_audit_update_record
;
2016-08-13 deposited with the CCDC.
2016-09-01 downloaded from the CCDC.
;
_cell_angle_alpha 77.82(3)
_cell_angle_beta 83.19(3)
_cell_angle_gamma 88.82(3)
_cell_formula_units_Z 2
_cell_length_a 7.2974(15)
_cell_length_b 8.4044(17)
_cell_length_c 15.470(3)
_cell_measurement_reflns_used 3184
_cell_measurement_temperature 173(2)
_cell_measurement_theta_max 28.54
_cell_measurement_theta_min 1.36
_cell_volume 920.9(3)
_computing_cell_refinement Saint-Plus
_computing_data_collection 'Bruker DUO APEX II'
_computing_data_reduction Saint-Plus
_computing_molecular_graphics X-Seed
_computing_publication_material X-Seed
_computing_structure_refinement 'SHELXL-97 (Sheldrick, 1997)'
_computing_structure_solution 'SHELXS-97 (Sheldrick, 1990)'
_diffrn_ambient_temperature 173(2)
_diffrn_measured_fraction_theta_full 0.983
_diffrn_measured_fraction_theta_max 0.983
_diffrn_measurement_device_type 'Bruker DUO APEX II'
_diffrn_radiation_monochromator graphite
_diffrn_radiation_source 'fine-focus sealed tube'
_diffrn_radiation_type MoK\a
_diffrn_radiation_wavelength 0.71073
_diffrn_reflns_av_R_equivalents 0.0564
_diffrn_reflns_av_sigmaI/netI 0.0685
_diffrn_reflns_limit_h_max 9
_diffrn_reflns_limit_h_min -9
_diffrn_reflns_limit_k_max 11
_diffrn_reflns_limit_k_min -11
_diffrn_reflns_limit_l_max 20
_diffrn_reflns_limit_l_min -20
_diffrn_reflns_number 15137
_diffrn_reflns_theta_full 28.54
_diffrn_reflns_theta_max 28.54
_diffrn_reflns_theta_min 1.36
_exptl_absorpt_coefficient_mu 0.245
_exptl_absorpt_correction_T_max 0.791
_exptl_absorpt_correction_T_min 0.000
_exptl_absorpt_correction_type multi-scan
_exptl_absorpt_process_details 'SADABS, Bruker 2001'
_exptl_crystal_colour colourless
_exptl_crystal_density_diffrn 1.653
_exptl_crystal_density_method 'not measured'
_exptl_crystal_description blocks
_exptl_crystal_F_000 476
_exptl_crystal_recrystallization_method 'Re-crystallisation from solvent: 30:70 ethanol/water'
_exptl_crystal_size_max 0.29
_exptl_crystal_size_mid 0.14
_exptl_crystal_size_min 0.02
_refine_diff_density_max 0.368
_refine_diff_density_min -0.550
_refine_diff_density_rms 0.079
_refine_ls_extinction_coef noref
_refine_ls_extinction_expression Fc^*^=kFc[1+0.001xFc^2^\l^3^/sin(2\q)]^-1/4^
_refine_ls_extinction_method SHELXL
_refine_ls_goodness_of_fit_ref 1.007
_refine_ls_hydrogen_treatment noref
_refine_ls_matrix_type full
_refine_ls_number_parameters 309
_refine_ls_number_reflns 4613
_refine_ls_number_restraints 0
_refine_ls_restrained_S_all 1.007
_refine_ls_R_factor_all 0.0785
_refine_ls_R_factor_gt 0.0450
_refine_ls_shift/su_max 0.020
_refine_ls_shift/su_mean 0.002
_refine_ls_structure_factor_coef Fsqd
_refine_ls_weighting_details 'calc w=1/[\s^2^(Fo^2^)+(0.0649P)^2^+0.0000P] where P=(Fo^2^+2Fc^2^)/3'
_refine_ls_weighting_scheme calc
_refine_ls_wR_factor_gt 0.1088
_refine_ls_wR_factor_ref 0.1256
_reflns_number_gt 3184
_reflns_number_total 4613
_reflns_threshold_expression >2sigma(I)
_cod_data_source_file c6ce01534d2.cif
_cod_data_source_block 6
_cod_depositor_comments
;
The following automatic conversions were performed:

'_chemical_melting_point' value '496-500' was changed to '498(2)' -
the average value was taken and precision was estimated.

Automatic conversion script
Id: cif_fix_values 4268 2015-11-12 08:31:59Z antanas 

 Adding full bibliography for 7226454--7226460.cif.
;
_cod_original_cell_volume 920.8(3)
_cod_original_sg_symbol_H-M P-1
_cod_database_code 7226459

loop_
_symmetry_equiv_pos_as_xyz
'x, y, z'
'-x, -y, -z'

loop_
_atom_site_label
_atom_site_type_symbol
_atom_site_fract_x
_atom_site_fract_y
_atom_site_fract_z
_atom_site_U_iso_or_equiv
_atom_site_adp_type
_atom_site_occupancy
_atom_site_symmetry_multiplicity
_atom_site_calc_flag
_atom_site_refinement_flags
S1 S 0.24764(7) 0.33556(6) 0.16549(3) 0.02239(15) Uani 1 1 d .
C1 C 0.2564(3) -0.0011(2) 0.01492(12) 0.0221(4) Uani 1 1 d .
C2 C 0.2654(3) 0.0765(3) 0.08591(13) 0.0235(4) Uani 1 1 d .
H2 H 0.2938 0.0153 0.1417 0.028 Uiso 1 1 calc R
C3 C 0.2336(3) 0.2404(3) 0.07538(12) 0.0223(4) Uani 1 1 d .
C4 C 0.1916(3) 0.3319(3) -0.00635(13) 0.0256(4) Uani 1 1 d .
H4 H 0.1710 0.4457 -0.0135 0.031 Uiso 1 1 calc R
C5 C 0.1803(3) 0.2567(3) -0.07658(13) 0.0272(5) Uani 1 1 d .
H5 H 0.1501 0.3183 -0.1319 0.033 Uiso 1 1 calc R
C6 C 0.2132(3) 0.0905(3) -0.06643(12) 0.0246(5) Uani 1 1 d .
C7 C 0.2905(3) -0.1769(3) 0.02561(13) 0.0241(4) Uani 1 1 d .
O8 O 0.3337(2) -0.2470(2) 0.10511(10) 0.0324(4) Uani 1 1 d .
H8 H 0.357(4) -0.362(4) 0.1080(18) 0.062(9) Uiso 1 1 d .
H13B H -0.150(3) 0.011(3) 0.4266(14) 0.023(6) Uiso 1 1 d .
H13A H -0.364(4) -0.003(4) 0.5852(16) 0.043(8) Uiso 1 1 d .
H11A H -0.289(4) 0.453(4) 0.5265(17) 0.050(8) Uiso 1 1 d .
H19B H -0.177(4) 0.332(4) 0.2003(18) 0.051(9) Uiso 1 1 d .
H19A H -0.334(4) 0.335(4) 0.175(2) 0.056(9) Uiso 1 1 d .
O9 O 0.2785(2) -0.25047(19) -0.03357(9) 0.0310(4) Uani 1 1 d .
O10 O 0.2036(2) 0.0228(2) -0.13798(9) 0.0322(4) Uani 1 1 d .
H10 H 0.218(5) -0.090(5) -0.115(2) 0.076(11) Uiso 1 1 d .
O11 O 0.4076(2) 0.44553(18) 0.13997(9) 0.0265(3) Uani 1 1 d .
O12 O 0.2698(2) 0.20938(18) 0.24242(9) 0.0307(4) Uani 1 1 d .
O13 O 0.0771(2) 0.4282(2) 0.17478(9) 0.0299(4) Uani 1 1 d .
O19 O -0.2884(3) 0.3078(3) 0.22528(12) 0.0440(5) Uani 1 1 d .
N11A N -0.3437(2) 0.3681(2) 0.56504(11) 0.0229(4) Uani 1 1 d .
C12A C -0.3083(3) 0.2199(3) 0.54270(12) 0.0232(4) Uani 1 1 d .
N13A N -0.3843(3) 0.0877(2) 0.60149(11) 0.0243(4) Uani 1 1 d .
C14A C -0.4873(3) 0.1005(3) 0.67942(13) 0.0254(5) Uani 1 1 d .
H14A H -0.5365 0.0047 0.7189 0.031 Uiso 1 1 calc R
C15A C -0.5205(3) 0.2457(3) 0.70152(13) 0.0255(5) Uani 1 1 d .
H15A H -0.5920 0.2532 0.7560 0.031 Uiso 1 1 calc R
C16A C -0.4458(3) 0.3878(3) 0.64127(12) 0.0232(4) Uani 1 1 d .
N17A N -0.4705(3) 0.5347(2) 0.65476(11) 0.0293(4) Uani 1 1 d .
H17A H -0.4216 0.6182 0.6150 0.035 Uiso 1 1 calc R
H17B H -0.5362 0.5506 0.7037 0.035 Uiso 1 1 calc R
O18A O -0.2114(2) 0.21033(18) 0.47322(9) 0.0290(4) Uani 1 1 d .
N11B N -0.1695(2) -0.3594(2) 0.44586(10) 0.0224(4) Uani 1 1 d .
C12B C -0.2027(3) -0.2124(3) 0.46635(12) 0.0230(4) Uani 1 1 d .
N13B N -0.1313(3) -0.0755(2) 0.40901(11) 0.0257(4) Uani 1 1 d .
C14B C -0.0283(3) -0.0820(3) 0.33075(13) 0.0270(5) Uani 1 1 d .
H14B H 0.0192 0.0156 0.2923 0.032 Uiso 1 1 calc R
C15B C 0.0066(3) -0.2253(3) 0.30757(12) 0.0254(5) Uani 1 1 d .
H15B H 0.0779 -0.2319 0.2529 0.031 Uiso 1 1 calc R
C16B C -0.0675(3) -0.3678(3) 0.36816(12) 0.0222(4) Uani 1 1 d .
N17B N -0.0380(3) -0.5131(2) 0.34982(11) 0.0298(4) Uani 1 1 d .
H17C H -0.0842 -0.6002 0.3876 0.036 Uiso 1 1 calc R
H17D H 0.0279 -0.5229 0.2998 0.036 Uiso 1 1 calc R
O18B O -0.3004(2) -0.19828(18) 0.53678(9) 0.0288(4) Uani 1 1 d .

loop_
_atom_site_aniso_label
_atom_site_aniso_U_11
_atom_site_aniso_U_22
_atom_site_aniso_U_33
_atom_site_aniso_U_23
_atom_site_aniso_U_13
_atom_site_aniso_U_12
S1 0.0262(3) 0.0166(3) 0.0242(2) -0.00567(19) 0.00047(18) -0.0013(2)
C1 0.0230(11) 0.0165(11) 0.0262(9) -0.0054(8) 0.0011(8) -0.0026(8)
C2 0.0272(11) 0.0185(11) 0.0237(9) -0.0025(8) -0.0008(8) -0.0031(9)
C3 0.0218(11) 0.0193(11) 0.0251(9) -0.0048(8) 0.0007(7) -0.0024(8)
C4 0.0272(11) 0.0177(11) 0.0311(10) -0.0061(8) 0.0017(8) 0.0016(9)
C5 0.0346(12) 0.0218(12) 0.0233(10) -0.0006(8) -0.0035(8) 0.0019(10)
C6 0.0260(11) 0.0243(11) 0.0239(9) -0.0082(8) 0.0013(8) -0.0029(9)
C7 0.0260(11) 0.0183(11) 0.0266(10) -0.0039(8) 0.0011(8) -0.0017(9)
O8 0.0502(11) 0.0157(8) 0.0330(8) -0.0061(6) -0.0095(7) 0.0013(7)
O9 0.0417(10) 0.0219(8) 0.0311(8) -0.0113(6) -0.0005(6) -0.0014(7)
O10 0.0467(10) 0.0268(9) 0.0242(7) -0.0079(6) -0.0033(6) -0.0024(8)
O11 0.0277(8) 0.0180(8) 0.0331(7) -0.0059(6) 0.0003(6) -0.0049(6)
O12 0.0463(10) 0.0206(8) 0.0243(7) -0.0021(6) -0.0041(6) -0.0050(7)
O13 0.0267(8) 0.0316(9) 0.0328(8) -0.0137(6) 0.0023(6) 0.0041(7)
O19 0.0295(10) 0.0700(14) 0.0352(9) -0.0185(9) -0.0004(8) -0.0052(10)
N11A 0.0274(10) 0.0165(9) 0.0238(8) -0.0035(7) -0.0003(7) -0.0025(8)
C12A 0.0259(11) 0.0175(11) 0.0255(9) -0.0031(8) -0.0018(8) -0.0020(9)
N13A 0.0287(10) 0.0154(9) 0.0280(9) -0.0040(7) -0.0007(7) -0.0018(8)
C14A 0.0269(11) 0.0210(11) 0.0262(10) 0.0000(8) -0.0025(8) -0.0044(9)
C15A 0.0265(11) 0.0253(12) 0.0228(9) -0.0024(8) -0.0001(8) -0.0028(9)
C16A 0.0233(11) 0.0229(11) 0.0234(9) -0.0052(8) -0.0025(8) -0.0015(9)
N17A 0.0376(11) 0.0234(10) 0.0258(8) -0.0079(7) 0.0066(7) -0.0058(8)
O18A 0.0358(9) 0.0198(8) 0.0294(7) -0.0068(6) 0.0075(6) -0.0033(7)
N11B 0.0268(9) 0.0194(9) 0.0211(8) -0.0055(6) -0.0004(7) -0.0025(7)
C12B 0.0261(11) 0.0206(11) 0.0222(9) -0.0048(8) -0.0014(8) -0.0047(9)
N13B 0.0325(11) 0.0155(9) 0.0282(9) -0.0051(7) 0.0010(7) -0.0025(8)
C14B 0.0260(11) 0.0261(12) 0.0259(10) -0.0004(8) 0.0008(8) -0.0068(9)
C15B 0.0260(11) 0.0264(12) 0.0229(9) -0.0041(8) 0.0002(8) -0.0058(9)
C16B 0.0240(11) 0.0215(11) 0.0214(9) -0.0046(8) -0.0036(7) -0.0028(9)
N17B 0.0380(11) 0.0229(10) 0.0277(9) -0.0095(7) 0.0084(7) -0.0049(8)
O18B 0.0390(9) 0.0193(8) 0.0268(7) -0.0072(6) 0.0063(6) -0.0023(7)

loop_
_atom_type_symbol
_atom_type_description
_atom_type_scat_dispersion_real
_atom_type_scat_dispersion_imag
_atom_type_scat_source
C C 0.0033 0.0016 'International Tables Vol C Tables 4.2.6.8 and 6.1.1.4'
H H 0.0000 0.0000 'International Tables Vol C Tables 4.2.6.8 and 6.1.1.4'
N N 0.0061 0.0033 'International Tables Vol C Tables 4.2.6.8 and 6.1.1.4'
O O 0.0106 0.0060 'International Tables Vol C Tables 4.2.6.8 and 6.1.1.4'
S S 0.1246 0.1234 'International Tables Vol C Tables 4.2.6.8 and 6.1.1.4'

loop_
_geom_angle_atom_site_label_1
_geom_angle_atom_site_label_2
_geom_angle_atom_site_label_3
_geom_angle
O12 S1 O13 113.37(10)
O12 S1 O11 112.44(10)
O13 S1 O11 110.53(9)
O12 S1 C3 107.39(10)
O13 S1 C3 106.38(10)
O11 S1 C3 106.25(9)
C6 C1 C2 119.09(19)
C6 C1 C7 120.23(17)
C2 C1 C7 120.67(18)
C3 C2 C1 120.31(19)
C2 C3 C4 120.45(18)
C2 C3 S1 119.46(15)
C4 C3 S1 120.09(17)
C5 C4 C3 119.8(2)
C4 C5 C6 120.01(19)
O10 C6 C5 117.75(19)
O10 C6 C1 121.9(2)
C5 C6 C1 120.31(18)
O9 C7 O8 123.4(2)
O9 C7 C1 122.90(19)
O8 C7 C1 113.66(17)
C16A N11A C12A 124.00(18)
O18A C12A N13A 123.0(2)
O18A C12A N11A 120.69(18)
N13A C12A N11A 116.33(18)
C12A N13A C14A 122.07(19)
C15A C14A N13A 121.48(19)
C14A C15A C16A 118.35(19)
N17A C16A N11A 118.30(18)
N17A C16A C15A 123.95(19)
N11A C16A C15A 117.75(19)
C12B N11B C16B 119.06(17)
O18B C12B N11B 121.29(18)
O18B C12B N13B 119.04(19)
N11B C12B N13B 119.66(17)
C14B N13B C12B 122.01(19)
C15B C14B N13B 120.22(19)
C14B C15B C16B 117.41(18)
N17B C16B N11B 117.66(18)
N17B C16B C15B 120.70(18)
N11B C16B C15B 121.64(19)

loop_
_geom_bond_atom_site_label_1
_geom_bond_atom_site_label_2
_geom_bond_distance
S1 O12 1.4397(16)
S1 O13 1.4633(17)
S1 O11 1.4673(15)
S1 C3 1.761(2)
C1 C6 1.397(3)
C1 C2 1.399(3)
C1 C7 1.472(3)
C2 C3 1.371(3)
C3 C4 1.398(3)
C4 C5 1.379(3)
C5 C6 1.391(3)
C6 O10 1.356(2)
C7 O9 1.220(2)
C7 O8 1.318(2)
N11A C16A 1.357(3)
N11A C12A 1.373(3)
C12A O18A 1.231(2)
C12A N13A 1.360(3)
N13A C14A 1.366(3)
C14A C15A 1.345(3)
C15A C16A 1.425(3)
C16A N17A 1.300(3)
N11B C12B 1.349(3)
N11B C16B 1.351(2)
C12B O18B 1.256(2)
C12B N13B 1.366(3)
N13B C14B 1.358(3)
C14B C15B 1.339(3)
C15B C16B 1.428(3)
C16B N17B 1.318(3)

loop_
_geom_hbond_atom_site_label_D
_geom_hbond_atom_site_label_H
_geom_hbond_atom_site_label_A
_geom_hbond_distance_DH
_geom_hbond_distance_HA
_geom_hbond_distance_DA
_geom_hbond_angle_DHA
_geom_hbond_site_symmetry_A
O10 H10 O9 0.95(4) 1.73(4) 2.603(3) 152(3) .
O19 H19B O13 0.87(3) 2.00(3) 2.834(3) 161(3) .
N13A H13A O18B 0.86(3) 1.97(3) 2.821(2) 174(2) .
N13B H13B O18A 0.83(3) 1.98(3) 2.813(3) 176(2) .
O8 H8 O11 0.97(3) 1.64(4) 2.585(2) 164(3) 1_545
O19 H19A O11 0.87(3) 2.16(3) 2.819(3) 132(3) 1_455
O19 H19A O9 0.87(3) 2.43(3) 3.096(2) 134(3) 2
N17A H17A O18B 0.88 1.91 2.785(2) 174.6 1_565
N17B H17C O18A 0.88 2.01 2.885(2) 175.0 1_545
N11A H11A N11B 0.90(3) 1.94(3) 2.836(3) 178(2) 1_565
N17A H17B O19 0.88 2.10 2.908(3) 152.0 2_466
N17B H17D O13 0.88 2.05 2.879(2) 156.7 1_545

loop_
_geom_torsion_atom_site_label_1
_geom_torsion_atom_site_label_2
_geom_torsion_atom_site_label_3
_geom_torsion_atom_site_label_4
_geom_torsion
C6 C1 C2 C3 -0.5(3)
C7 C1 C2 C3 179.94(18)
C1 C2 C3 C4 0.0(3)
C1 C2 C3 S1 -179.49(15)
O12 S1 C3 C2 -7.4(2)
O13 S1 C3 C2 -129.09(17)
O11 S1 C3 C2 113.11(17)
O12 S1 C3 C4 173.07(16)
O13 S1 C3 C4 51.38(18)
O11 S1 C3 C4 -66.41(19)
C2 C3 C4 C5 0.7(3)
S1 C3 C4 C5 -179.82(16)
C3 C4 C5 C6 -0.9(3)
C4 C5 C6 O10 -178.83(19)
C4 C5 C6 C1 0.5(3)
C2 C1 C6 O10 179.49(18)
C7 C1 C6 O10 -0.9(3)
C2 C1 C6 C5 0.2(3)
C7 C1 C6 C5 179.82(19)
C6 C1 C7 O9 -1.9(3)
C2 C1 C7 O9 177.64(19)
C6 C1 C7 O8 178.59(18)
C2 C1 C7 O8 -1.8(3)
C16A N11A C12A O18A -178.51(19)
C16A N11A C12A N13A 0.9(3)
O18A C12A N13A C14A 178.2(2)
N11A C12A N13A C14A -1.2(3)
C12A N13A C14A C15A 0.7(3)
N13A C14A C15A C16A 0.2(3)
C12A N11A C16A N17A -179.63(19)
C12A N11A C16A C15A 0.0(3)
C14A C15A C16A N17A 179.1(2)
C14A C15A C16A N11A -0.5(3)
C16B N11B C12B O18B 178.27(19)
C16B N11B C12B N13B -0.7(3)
O18B C12B N13B C14B -178.4(2)
N11B C12B N13B C14B 0.6(3)
C12B N13B C14B C15B -0.1(3)
N13B C14B C15B C16B -0.3(3)
C12B N11B C16B N17B -179.75(18)
C12B N11B C16B C15B 0.3(3)
C14B C15B C16B N17B -179.7(2)
C14B C15B C16B N11B 0.2(3)
